data_7050869
loop_
_publ_author_name
'Dalai, Sudipta'
'Sarathi Mukherjee, Partha'
'Zangrando, Ennio'
'Ray Chaudhuri, Nirmalendu'

_publ_section_title
;
 Synthesis, crystal structure and magnetic properties of two new
 dicyanamide bridged 2D and 1D complexes of Mn(ii)
;
_journal_issue 9
_journal_name_full 'New Journal of Chemistry'
_journal_page_first 1185
_journal_paper_doi 10.1039/b202431b
_journal_volume 26
_journal_year 2002
_chemical_formula_moiety '2(C6 H4 N2) 2(N3 C2 1-) (Mn 2+)'
_chemical_formula_sum 'C16 H8 Mn N10'
_chemical_formula_weight 395.26
_chemical_name_systematic
;
bis(4-cyanopyridine)-bis(dicyanamide)-manganese(II)
;
_space_group_IT_number 56
_symmetry_cell_setting orthorhombic
_symmetry_space_group_name_Hall '-P 2ab 2ac'
_symmetry_space_group_name_H-M 'P c c n'
_atom_sites_solution_hydrogens geom
_atom_sites_solution_primary direct
_atom_sites_solution_secondary difmap
_audit_creation_method SHELXL-97
_cell_angle_alpha 90.00
_cell_angle_beta 90.00
_cell_angle_gamma 90.00
_cell_formula_units_Z 4
_cell_length_a 9.479(4)
_cell_length_b 12.308(5)
_cell_length_c 14.402(5)
_cell_measurement_temperature 293(2)
_cell_volume 1680.2(11)
_computing_cell_refinement 'Mosflm (Acta Cryst. D50, 760, 1994)'
_computing_data_collection 'Nonius Xpress'
_computing_data_reduction 'Mosflm (Acta Cryst. D50, 760, 1994)'
_computing_molecular_graphics 'Ortep3/windows (Farrugia,1997)'
_computing_publication_material 'Wingx 1.64.02 (Farrugia, 1999)'
_computing_structure_refinement 'Shelxl-97 (Sheldrick, 1997)'
_computing_structure_solution 'Shelxs-97 (Sheldrick, 1990)'
_diffrn_ambient_temperature 293(2)
_diffrn_measured_fraction_theta_full 0.990
_diffrn_measured_fraction_theta_max 0.990
_diffrn_measurement_device_type 'image plate dip1030'
_diffrn_measurement_method 'laser scanner'
_diffrn_radiation_monochromator graphite
_diffrn_radiation_source 'fine-focus sealed tube'
_diffrn_radiation_type mok\a
_diffrn_radiation_wavelength 0.71073
_diffrn_reflns_av_R_equivalents 0.0240
_diffrn_reflns_av_sigmaI/netI 0.0341
_diffrn_reflns_limit_h_max 12
_diffrn_reflns_limit_h_min -12
_diffrn_reflns_limit_k_max 16
_diffrn_reflns_limit_k_min -16
_diffrn_reflns_limit_l_max 19
_diffrn_reflns_limit_l_min -19
_diffrn_reflns_number 4276
_diffrn_reflns_theta_full 28.81
_diffrn_reflns_theta_max 28.81
_diffrn_reflns_theta_min 2.71
_exptl_absorpt_coefficient_mu 0.811
_exptl_absorpt_correction_type 'not applied'
_exptl_crystal_colour 'no colour'
_exptl_crystal_density_diffrn 1.563
_exptl_crystal_density_method 'not measured'
_exptl_crystal_description prism
_exptl_crystal_F_000 796
_exptl_crystal_size_max 0.5
_exptl_crystal_size_mid 0.35
_exptl_crystal_size_min 0.35
_refine_diff_density_max 0.431
_refine_diff_density_min -0.284
_refine_diff_density_rms 0.069
_refine_ls_extinction_coef 0.032(3)
_refine_ls_extinction_expression Fc^*^=kFc[1+0.001xFc^2^\l^3^/sin(2\q)]^-1/4^
_refine_ls_extinction_method SHELXL
_refine_ls_goodness_of_fit_ref 1.030
_refine_ls_hydrogen_treatment mixed
_refine_ls_matrix_type full
_refine_ls_number_parameters 124
_refine_ls_number_reflns 2179
_refine_ls_number_restraints 0
_refine_ls_restrained_S_all 1.030
_refine_ls_R_factor_all 0.0458
_refine_ls_R_factor_gt 0.0383
_refine_ls_shift/su_max 0.000
_refine_ls_shift/su_mean 0.000
_refine_ls_structure_factor_coef Fsqd
_refine_ls_weighting_details 'calc w=1/[\s^2^(Fo^2^)+(0.0692P)^2^+0.2108P] where P=(Fo^2^+2Fc^2^)/3'
_refine_ls_weighting_scheme calc
_refine_ls_wR_factor_gt 0.1046
_refine_ls_wR_factor_ref 0.1120
_reflns_number_gt 1801
_reflns_number_total 2179
_reflns_threshold_expression >2sigma(I)
_cod_data_source_file b202431b.txt
_cod_data_source_block complex1
_cod_original_sg_symbol_H-M Pccn
_cod_database_code 7050869

loop_
_symmetry_equiv_pos_as_xyz
'x, y, z'
'-x+1/2, -y+1/2, z'
'x+1/2, -y, -z+1/2'
'-x, y+1/2, -z+1/2'
'-x, -y, -z'
'x-1/2, y-1/2, -z'
'-x-1/2, y, z-1/2'
'x, -y-1/2, z-1/2'

loop_
_atom_site_label
_atom_site_type_symbol
_atom_site_fract_x
_atom_site_fract_y
_atom_site_fract_z
_atom_site_U_iso_or_equiv
_atom_site_adp_type
_atom_site_occupancy
_atom_site_symmetry_multiplicity
_atom_site_calc_flag
_atom_site_refinement_flags
_atom_site_disorder_assembly
_atom_site_disorder_group
Mn Mn 0.7500 -0.2500 -0.14980(2) 0.03990(16) Uani 1 2 d S . .
N1 N 0.60343(15) -0.16964(11) -0.03808(10) 0.0459(3) Uani 1 1 d . . .
C1 C 0.65825(18) -0.13273(14) 0.04155(12) 0.0479(4) Uani 1 1 d . . .
H1 H 0.7555 -0.1234 0.0449 0.057 Uiso 1 1 calc R . .
C2 C 0.57885(19) -0.10770(16) 0.11895(14) 0.0496(4) Uani 1 1 d . . .
H2 H 0.6214 -0.0839 0.1734 0.059 Uiso 1 1 calc R . .
C3 C 0.43387(19) -0.11914(14) 0.11299(13) 0.0467(4) Uani 1 1 d . . .
C4 C 0.37440(19) -0.14809(16) 0.02878(14) 0.0548(4) Uani 1 1 d . . .
H4 H 0.2770 -0.1499 0.0214 0.066 Uiso 1 1 calc R . .
C5 C 0.4628(2) -0.17428(16) -0.04415(14) 0.0545(4) Uani 1 1 d . . .
H5 H 0.4226 -0.1962 -0.1000 0.065 Uiso 1 1 calc R . .
N2 N 0.2805(2) -0.10118(18) 0.26095(15) 0.0715(5) Uani 1 1 d . . .
C6 C 0.34739(19) -0.10659(16) 0.19539(15) 0.0554(4) Uani 1 1 d . . .
N3 N 0.49771(19) -0.07373(14) -0.38039(11) 0.0569(4) Uani 1 1 d . . .
N4 N 0.61221(17) -0.17464(12) -0.25485(10) 0.0510(4) Uani 1 1 d . . .
N5 N 0.88266(17) -0.10458(13) -0.13112(12) 0.0519(4) Uani 1 1 d . . .
C7 C 0.55625(17) -0.12275(14) -0.31052(12) 0.0442(4) Uani 1 1 d . . .
C8 C 0.93898(18) -0.02153(14) -0.12947(12) 0.0449(4) Uani 1 1 d . . .

loop_
_atom_site_aniso_label
_atom_site_aniso_U_11
_atom_site_aniso_U_22
_atom_site_aniso_U_33
_atom_site_aniso_U_23
_atom_site_aniso_U_13
_atom_site_aniso_U_12
Mn 0.0412(2) 0.0344(2) 0.0441(2) 0.000 0.000 -0.00193(11)
N1 0.0443(7) 0.0436(7) 0.0496(8) -0.0022(6) -0.0010(6) -0.0026(5)
C1 0.0422(8) 0.0506(9) 0.0508(9) -0.0026(7) -0.0030(7) -0.0023(6)
C2 0.0480(9) 0.0505(10) 0.0501(9) -0.0052(7) -0.0034(7) 0.0013(7)
C3 0.0471(9) 0.0375(8) 0.0554(10) -0.0016(7) 0.0039(7) 0.0026(6)
C4 0.0420(8) 0.0568(10) 0.0656(11) -0.0107(8) -0.0034(7) -0.0011(7)
C5 0.0478(9) 0.0593(11) 0.0565(10) -0.0086(8) -0.0054(7) -0.0033(7)
N2 0.0619(10) 0.0800(13) 0.0725(12) -0.0113(10) 0.0140(9) 0.0016(9)
C6 0.0515(9) 0.0505(10) 0.0640(11) -0.0058(8) 0.0039(8) 0.0034(8)
N3 0.0721(11) 0.0533(9) 0.0453(7) -0.0053(7) -0.0046(7) 0.0249(8)
N4 0.0543(8) 0.0449(8) 0.0538(8) 0.0007(6) -0.0052(6) 0.0065(6)
N5 0.0550(8) 0.0459(8) 0.0547(8) 0.0009(6) 0.0015(7) -0.0124(6)
C7 0.0439(8) 0.0405(8) 0.0483(8) -0.0073(7) 0.0007(6) 0.0064(6)
C8 0.0470(8) 0.0468(9) 0.0409(8) 0.0002(7) 0.0013(6) -0.0064(7)

loop_
_atom_type_symbol
_atom_type_description
_atom_type_scat_dispersion_real
_atom_type_scat_dispersion_imag
_atom_type_scat_source
C C 0.0033 0.0016 'International Tables Vol C Tables 4.2.6.8 and 6.1.1.4'
H H 0.0000 0.0000 'International Tables Vol C Tables 4.2.6.8 and 6.1.1.4'
N N 0.0061 0.0033 'International Tables Vol C Tables 4.2.6.8 and 6.1.1.4'
Mn Mn 0.3368 0.7283 'International Tables Vol C Tables 4.2.6.8 and 6.1.1.4'

loop_
_geom_angle_atom_site_label_1
_geom_angle_atom_site_label_2
_geom_angle_atom_site_label_3
_geom_angle
_geom_angle_site_symmetry_1
_geom_angle_site_symmetry_3
_geom_angle_publ_flag
N4 Mn N4 93.28(8) . 2_645 ?
N4 Mn N5 95.02(6) . 2_645 ?
N4 Mn N5 94.60(6) 2_645 2_645 ?
N4 Mn N5 94.60(6) . . ?
N4 Mn N5 95.02(6) 2_645 . ?
N5 Mn N5 165.97(9) 2_645 . ?
N4 Mn N1 179.94(6) . 2_645 ?
N4 Mn N1 86.69(6) 2_645 2_645 ?
N5 Mn N1 84.94(6) 2_645 2_645 ?
N5 Mn N1 85.45(6) . 2_645 ?
N4 Mn N1 86.69(6) . . ?
N4 Mn N1 179.94(6) 2_645 . ?
N5 Mn N1 85.45(6) 2_645 . ?
N5 Mn N1 84.94(6) . . ?
N1 Mn N1 93.33(8) 2_645 . ?
C5 N1 C1 117.23(15) . . ?
C5 N1 Mn 121.86(12) . . ?
C1 N1 Mn 120.07(11) . . ?
N1 C1 C2 123.79(16) . . ?
C1 C2 C3 117.95(17) . . ?
C4 C3 C2 119.01(17) . . ?
C4 C3 C6 120.94(17) . . ?
C2 C3 C6 119.97(17) . . ?
C5 C4 C3 118.64(17) . . ?
N1 C5 C4 123.01(17) . . ?
N2 C6 C3 177.1(2) . . ?
C7 N3 C8 121.03(16) . 3_454 ?
C7 N4 Mn 169.21(15) . . ?
C8 N5 Mn 170.51(16) . . ?
N4 C7 N3 172.90(18) . . ?
N5 C8 N3 174.5(2) . 3_554 ?

loop_
_geom_bond_atom_site_label_1
_geom_bond_atom_site_label_2
_geom_bond_distance
_geom_bond_site_symmetry_2
_geom_bond_publ_flag
Mn N4 2.2034(15) . ?
Mn N4 2.2034(15) 2_645 ?
Mn N5 2.2039(16) 2_645 ?
Mn N5 2.2039(16) . ?
Mn N1 2.3447(15) 2_645 ?
Mn N1 2.3447(15) . ?
N1 C5 1.337(2) . ?
N1 C1 1.339(2) . ?
C1 C2 1.380(3) . ?
C2 C3 1.384(3) . ?
C3 C4 1.384(3) . ?
C3 C6 1.451(3) . ?
C4 C5 1.382(3) . ?
N2 C6 1.139(3) . ?
N3 C7 1.298(2) . ?
N3 C8 1.306(2) 3_454 ?
N4 C7 1.154(2) . ?
N5 C8 1.153(2) . ?
C8 N3 1.306(2) 3_554 ?

loop_
_geom_torsion_atom_site_label_1
_geom_torsion_atom_site_label_2
_geom_torsion_atom_site_label_3
_geom_torsion_atom_site_label_4
_geom_torsion
_geom_torsion_site_symmetry_1
_geom_torsion_site_symmetry_2
_geom_torsion_site_symmetry_3
_geom_torsion_site_symmetry_4
_geom_torsion_publ_flag
N4 Mn N1 C5 46.15(15) . . . . ?
N4 Mn N1 C5 106(100) 2_645 . . . ?
N5 Mn N1 C5 -49.15(15) 2_645 . . . ?
N5 Mn N1 C5 141.07(15) . . . . ?
N1 Mn N1 C5 -133.80(16) 2_645 . . . ?
N4 Mn N1 C1 -144.62(13) . . . . ?
N4 Mn N1 C1 -85(100) 2_645 . . . ?
N5 Mn N1 C1 120.07(13) 2_645 . . . ?
N5 Mn N1 C1 -49.70(13) . . . . ?
N1 Mn N1 C1 35.43(11) 2_645 . . . ?
C5 N1 C1 C2 5.2(3) . . . . ?
Mn N1 C1 C2 -164.51(14) . . . . ?
N1 C1 C2 C3 -1.5(3) . . . . ?
C1 C2 C3 C4 -4.1(3) . . . . ?
C1 C2 C3 C6 172.56(17) . . . . ?
C2 C3 C4 C5 5.9(3) . . . . ?
C6 C3 C4 C5 -170.76(18) . . . . ?
C1 N1 C5 C4 -3.3(3) . . . . ?
Mn N1 C5 C4 166.26(15) . . . . ?
C3 C4 C5 N1 -2.2(3) . . . . ?
C4 C3 C6 N2 92(4) . . . . ?
C2 C3 C6 N2 -85(4) . . . . ?
N4 Mn N4 C7 -81.4(8) 2_645 . . . ?
N5 Mn N4 C7 -176.4(8) 2_645 . . . ?
N5 Mn N4 C7 13.9(8) . . . . ?
N1 Mn N4 C7 -142(100) 2_645 . . . ?
N1 Mn N4 C7 98.5(8) . . . . ?
N4 Mn N5 C8 5.6(10) . . . . ?
N4 Mn N5 C8 99.3(10) 2_645 . . . ?
N5 Mn N5 C8 -127.6(10) 2_645 . . . ?
N1 Mn N5 C8 -174.4(10) 2_645 . . . ?
N1 Mn N5 C8 -80.7(10) . . . . ?
Mn N4 C7 N3 106.7(16) . . . . ?
C8 N3 C7 N4 -177.0(15) 3_454 . . . ?
Mn N5 C8 N3 105(2) . . . 3_554 ?
